data_7015057
loop_
_publ_author_name
'Nakai, Hidetaka'
'Uemura, Shinobu'
'Miyano, Yousuke'
'Mizuno, Motohiro'
'Irie, Masahiro'
'Isobe, Kiyoshi'

_publ_section_title
;
 Photoreactivity of crystals of a rhodium dithionite complex with
 ethyltetramethylcyclopentadienyl ligands: Crystal surface morphology
 changes and degradation.
;
_journal_issue 10
_journal_name_full 'Dalton transactions (Cambridge, England : 2003)'
_journal_page_first 2177
_journal_page_last 2179
_journal_paper_doi 10.1039/c0dt01645d
_journal_volume 40
_journal_year 2011
_chemical_formula_moiety 'C24 H38 O4 Rh2 S2 '
_chemical_formula_sum 'C24 H38 O4 Rh2 S2'
_chemical_formula_weight 660.49
_space_group_IT_number 14
_symmetry_cell_setting monoclinic
_symmetry_Int_Tables_number 14
_symmetry_space_group_name_Hall '-P 2yn'
_symmetry_space_group_name_H-M 'P 1 21/n 1'
_cell_angle_alpha 90.0000
_cell_angle_beta 114.6716(11)
_cell_angle_gamma 90.0000
_cell_formula_units_Z 4
_cell_length_a 8.5144(11)
_cell_length_b 38.370(4)
_cell_length_c 8.5993(11)
_cell_measurement_reflns_used 7963
_cell_measurement_temperature 223.1
_cell_measurement_theta_max 27.5
_cell_measurement_theta_min 3.0
_cell_volume 2552.9(5)
_computing_cell_refinement CrystalClear
_computing_data_collection CrystalClear
_computing_data_reduction CrystalStructure
_computing_publication_material 'CrystalStructure 3.8'
_computing_structure_refinement SHELXL
_computing_structure_solution SIR92
_diffrn_ambient_temperature 223.1
_diffrn_detector_area_resol_mean 7.31
_diffrn_measured_fraction_theta_full 0.983
_diffrn_measured_fraction_theta_max 0.983
_diffrn_measurement_device_type 'Rigaku Mercury'
_diffrn_measurement_method \w
_diffrn_radiation_type 'Mo K\a'
_diffrn_radiation_wavelength 0.71070
_diffrn_reflns_av_R_equivalents 0.072
_diffrn_reflns_limit_h_max 11
_diffrn_reflns_limit_h_min -11
_diffrn_reflns_limit_k_max 46
_diffrn_reflns_limit_k_min -49
_diffrn_reflns_limit_l_max 9
_diffrn_reflns_limit_l_min -11
_diffrn_reflns_number 33358
_diffrn_reflns_theta_full 27.48
_diffrn_reflns_theta_max 27.48
_exptl_absorpt_coefficient_mu 1.481
_exptl_absorpt_correction_T_max 0.957
_exptl_absorpt_correction_T_min 0.755
_exptl_absorpt_correction_type empirical
_exptl_absorpt_process_details
;
Higashi, T. (1995). Program for Absorption Correction.
Rigaku Corporation, Tokyo, Japan.
;
_exptl_crystal_colour red-brown
_exptl_crystal_density_diffrn 1.718
_exptl_crystal_density_method 'not measured'
_exptl_crystal_description block
_exptl_crystal_F_000 1344.00
_exptl_crystal_size_max 0.05
_exptl_crystal_size_mid 0.05
_exptl_crystal_size_min 0.03
_refine_diff_density_max 1.91
_refine_diff_density_min -1.20
_refine_ls_extinction_method none
_refine_ls_goodness_of_fit_ref 1.108
_refine_ls_hydrogen_treatment refall
_refine_ls_number_parameters 290
_refine_ls_number_reflns 5743
_refine_ls_R_factor_gt 0.0587
_refine_ls_shift/su_max 0.0010
_refine_ls_structure_factor_coef Fsqd
_refine_ls_weighting_details 'w = 1/[\s^2^(Fo^2^)+(0.0638P)^2^+7.9739P] where P=(Fo^2^+2Fc^2^)/3'
_refine_ls_weighting_scheme calc
_refine_ls_wR_factor_ref 0.1541
_reflns_number_gt 4462
_reflns_number_total 5743
_reflns_threshold_expression F^2^>2.0\s(F^2^)
_cod_data_source_file C0DT01645D.TXT
_cod_data_source_block '__Cp-Et-SO2SO2'
_cod_depositor_comments
;
The following automatic conversions were performed:
'_exptl_absorpt_correction_type' value 'Empirical' changed to 'empirical'
according to '/home/saulius/struct/CIF-dictionaries/cif_core.dic'
dictionary named 'cif_core.dic' version 2.4.1 from 2010-06-29.

Automatic conversion script
Id: cif_fix_enum 1555 2011-01-17 13:19:09Z saulius 
;
_cod_original_formula_sum 'C24 H38 O4 Rh2 S2 '
_cod_database_code 7015057

loop_
_symmetry_equiv_pos_site_id
_symmetry_equiv_pos_as_xyz
1 +X,+Y,+Z
2 1/2-X,1/2+Y,1/2-Z
3 -X,-Y,-Z
4 1/2+X,1/2-Y,1/2+Z

loop_
_atom_site_label
_atom_site_type_symbol
_atom_site_fract_x
_atom_site_fract_y
_atom_site_fract_z
_atom_site_U_iso_or_equiv
_atom_site_adp_type
_atom_site_occupancy
_atom_site_symmetry_multiplicity
_atom_site_calc_flag
_atom_site_refinement_flags
_atom_site_disorder_assembly
_atom_site_disorder_group
Rh(1) Rh 0.15529(6) 0.406851(11) 0.82272(6) 0.02634(14) Uani 1.00 1 d . . .
Rh(2) Rh 0.25462(6) 0.343899(11) 0.78551(6) 0.02640(14) Uani 1.00 1 d . . .
S(1) S -0.0820(2) 0.39653(4) 0.5737(2) 0.0371(3) Uani 1.00 1 d . . .
S(2) S 0.0122(2) 0.34098(4) 0.5343(2) 0.0398(3) Uani 1.00 1 d . . .
O(1) O -0.2355(5) 0.39162(14) 0.5990(6) 0.0508(12) Uani 1.00 1 d . . .
O(2) O -0.0997(6) 0.41886(14) 0.4285(6) 0.0500(12) Uani 1.00 1 d . . .
O(3) O -0.1124(6) 0.31561(14) 0.5357(7) 0.0583(14) Uani 1.00 1 d . . .
O(4) O 0.0414(7) 0.34249(14) 0.3785(6) 0.0544(13) Uani 1.00 1 d . . .
C(1) C 0.2957(7) 0.43286(16) 1.0879(7) 0.0331(13) Uani 1.00 1 d . . .
C(2) C 0.1129(7) 0.43819(15) 1.0252(7) 0.0310(12) Uani 1.00 1 d . . .
C(3) C 0.0580(7) 0.45755(16) 0.8687(7) 0.0302(12) Uani 1.00 1 d . . .
C(4) C 0.2060(8) 0.46366(15) 0.8304(7) 0.0320(12) Uani 1.00 1 d . . .
C(5) C 0.3505(7) 0.44879(15) 0.9686(7) 0.0316(12) Uani 1.00 1 d . . .
C(6) C 0.4056(8) 0.41818(18) 1.2597(7) 0.0387(14) Uani 1.00 1 d . . .
C(7) C 0.0031(9) 0.4278(2) 1.1155(9) 0.0472(16) Uani 1.00 1 d . . .
C(8) C -0.1187(8) 0.47127(18) 0.7664(9) 0.0437(16) Uani 1.00 1 d . . .
C(9) C 0.2016(10) 0.48408(18) 0.6766(8) 0.0463(16) Uani 1.00 1 d . . .
C(10) C 0.5318(7) 0.45058(18) 0.9885(9) 0.0408(15) Uani 1.00 1 d . . .
C(11) C 0.4424(9) 0.4453(2) 1.4011(8) 0.0478(17) Uani 1.00 1 d . . .
C(12) C 0.3447(7) 0.29153(15) 0.7540(7) 0.0292(12) Uani 1.00 1 d . . .
C(13) C 0.3232(8) 0.29171(16) 0.9099(8) 0.0363(13) Uani 1.00 1 d . . .
C(14) C 0.4437(9) 0.31665(17) 1.0243(8) 0.0405(15) Uani 1.00 1 d . . .
C(15) C 0.5355(7) 0.33168(17) 0.9358(8) 0.0353(13) Uani 1.00 1 d . . .
C(16) C 0.4753(7) 0.31639(16) 0.7685(7) 0.0325(12) Uani 1.00 1 d . . .
C(17) C 0.2555(9) 0.26789(19) 0.6029(9) 0.0496(17) Uani 1.00 1 d . . .
C(18) C 0.2093(11) 0.2684(2) 0.9548(11) 0.060(2) Uani 1.00 1 d . . .
C(19) C 0.4773(11) 0.3228(2) 1.2087(8) 0.060(2) Uani 1.00 1 d . . .
C(20) C 0.6787(8) 0.35708(19) 1.0117(10) 0.054(2) Uani 1.00 1 d . . .
C(21) C 0.5435(11) 0.3226(2) 0.6348(11) 0.058(2) Uani 1.00 1 d . . .
C(22) C 0.3591(10) 0.2346(2) 0.6243(11) 0.057(2) Uani 1.00 1 d . . .
C(23) C 0.0946(8) 0.35940(16) 0.8958(8) 0.0360(13) Uani 1.00 1 d . . .
C(24) C 0.2895(8) 0.39010(16) 0.6871(8) 0.0332(13) Uani 1.00 1 d . . .
H(1) H 0.5152 0.4100 1.2608 0.046 Uiso 1.00 1 c R . .
H(2) H 0.3469 0.3981 1.2820 0.046 Uiso 1.00 1 c R . .
H(3) H -0.1137 0.4363 1.0519 0.057 Uiso 1.00 1 c R . .
H(4) H 0.0505 0.4378 1.2295 0.057 Uiso 1.00 1 c R . .
H(5) H 0.0014 0.4026 1.1234 0.057 Uiso 1.00 1 c R . .
H(6) H -0.1189 0.4848 0.6709 0.052 Uiso 1.00 1 c R . .
H(7) H -0.1536 0.4860 0.8380 0.052 Uiso 1.00 1 c R . .
H(8) H -0.1990 0.4520 0.7235 0.052 Uiso 1.00 1 c R . .
H(9) H 0.3158 0.4840 0.6772 0.056 Uiso 1.00 1 c R . .
H(10) H 0.1664 0.5079 0.6828 0.056 Uiso 1.00 1 c R . .
H(11) H 0.1199 0.4733 0.5721 0.056 Uiso 1.00 1 c R . .
H(12) H 0.6059 0.4381 1.0910 0.049 Uiso 1.00 1 c R . .
H(13) H 0.5680 0.4748 0.9978 0.049 Uiso 1.00 1 c R . .
H(14) H 0.5401 0.4401 0.8896 0.049 Uiso 1.00 1 c R . .
H(15) H 0.5466 0.4581 1.4179 0.057 Uiso 1.00 1 c R . .
H(16) H 0.4581 0.4336 1.5067 0.057 Uiso 1.00 1 c R . .
H(17) H 0.3459 0.4613 1.3683 0.057 Uiso 1.00 1 c R . .
H(18) H 0.2435 0.2798 0.4977 0.060 Uiso 1.00 1 c R . .
H(19) H 0.1395 0.2622 0.5931 0.060 Uiso 1.00 1 c R . .
H(20) H 0.2221 0.2736 1.0699 0.072 Uiso 1.00 1 c R . .
H(21) H 0.2413 0.2443 0.9492 0.072 Uiso 1.00 1 c R . .
H(22) H 0.0900 0.2720 0.8747 0.072 Uiso 1.00 1 c R . .
H(23) H 0.5676 0.3401 1.2579 0.072 Uiso 1.00 1 c R . .
H(24) H 0.5135 0.3011 1.2720 0.072 Uiso 1.00 1 c R . .
H(25) H 0.3724 0.3310 1.2149 0.072 Uiso 1.00 1 c R . .
H(26) H 0.7261 0.3624 0.9296 0.065 Uiso 1.00 1 c R . .
H(27) H 0.7683 0.3472 1.1141 0.065 Uiso 1.00 1 c R . .
H(28) H 0.6352 0.3783 1.0410 0.065 Uiso 1.00 1 c R . .
H(29) H 0.4839 0.3075 0.5375 0.070 Uiso 1.00 1 c R . .
H(30) H 0.6664 0.3176 0.6830 0.070 Uiso 1.00 1 c R . .
H(31) H 0.5243 0.3467 0.5979 0.070 Uiso 1.00 1 c R . .
H(32) H 0.4420 0.2377 0.5752 0.068 Uiso 1.00 1 c R . .
H(33) H 0.2815 0.2156 0.5664 0.068 Uiso 1.00 1 c R . .
H(34) H 0.4199 0.2291 0.7451 0.068 Uiso 1.00 1 c R . .
H(35) H 0.1393 0.3556 1.0196 0.043 Uiso 1.00 1 c R . .
H(36) H -0.0264 0.3522 0.8353 0.043 Uiso 1.00 1 c R . .
H(37) H 0.2284 0.3923 0.5625 0.040 Uiso 1.00 1 c R . .
H(38) H 0.4095 0.3982 0.7302 0.040 Uiso 1.00 1 c R . .

loop_
_atom_site_aniso_label
_atom_site_aniso_U_11
_atom_site_aniso_U_22
_atom_site_aniso_U_33
_atom_site_aniso_U_12
_atom_site_aniso_U_13
_atom_site_aniso_U_23
Rh(1) 0.0238(2) 0.0260(2) 0.0279(2) -0.00010(17) 0.00944(19) -0.00021(18)
Rh(2) 0.0256(2) 0.0266(2) 0.0263(2) 0.00028(17) 0.01012(19) 0.00061(17)
S(1) 0.0294(7) 0.0394(8) 0.0332(8) -0.0013(6) 0.0039(6) -0.0012(6)
S(2) 0.0319(8) 0.0422(9) 0.0333(8) 0.0014(6) 0.0017(6) -0.0059(6)
O(1) 0.028(2) 0.052(3) 0.064(3) -0.003(2) 0.012(2) 0.005(2)
O(2) 0.052(3) 0.055(3) 0.035(2) 0.005(2) 0.010(2) 0.006(2)
O(3) 0.035(2) 0.047(2) 0.077(3) -0.008(2) 0.008(2) -0.012(2)
O(4) 0.062(3) 0.059(3) 0.030(2) 0.011(2) 0.008(2) -0.004(2)
C(1) 0.036(3) 0.036(3) 0.026(3) -0.002(2) 0.011(2) -0.006(2)
C(2) 0.030(2) 0.031(2) 0.035(3) 0.000(2) 0.016(2) -0.005(2)
C(3) 0.026(2) 0.033(2) 0.029(2) 0.001(2) 0.009(2) -0.012(2)
C(4) 0.038(3) 0.023(2) 0.030(3) 0.004(2) 0.009(2) -0.002(2)
C(5) 0.029(2) 0.028(2) 0.034(3) 0.004(2) 0.010(2) -0.001(2)
C(6) 0.039(3) 0.043(3) 0.029(3) 0.006(2) 0.009(2) 0.001(2)
C(7) 0.046(3) 0.054(4) 0.054(4) -0.007(3) 0.033(3) -0.008(3)
C(8) 0.031(3) 0.041(3) 0.049(4) 0.006(2) 0.006(2) -0.007(3)
C(9) 0.062(4) 0.038(3) 0.041(3) -0.005(3) 0.024(3) 0.002(2)
C(10) 0.024(2) 0.042(3) 0.058(4) -0.006(2) 0.017(2) -0.006(3)
C(11) 0.053(4) 0.050(4) 0.032(3) 0.006(3) 0.009(3) -0.004(3)
C(12) 0.023(2) 0.033(3) 0.030(3) 0.004(2) 0.010(2) 0.000(2)
C(13) 0.037(3) 0.030(3) 0.045(3) 0.011(2) 0.020(2) 0.011(2)
C(14) 0.048(3) 0.039(3) 0.029(3) 0.015(3) 0.011(2) 0.001(2)
C(15) 0.025(2) 0.037(3) 0.037(3) 0.006(2) 0.006(2) 0.001(2)
C(16) 0.027(2) 0.034(3) 0.037(3) 0.009(2) 0.013(2) 0.001(2)
C(17) 0.051(4) 0.045(3) 0.045(4) 0.002(3) 0.012(3) -0.013(3)
C(18) 0.072(5) 0.041(3) 0.089(6) 0.017(3) 0.055(4) 0.029(4)
C(19) 0.080(5) 0.060(4) 0.031(3) 0.030(4) 0.015(3) 0.003(3)
C(20) 0.033(3) 0.038(3) 0.070(5) 0.004(3) 0.001(3) -0.007(3)
C(21) 0.071(5) 0.054(4) 0.072(5) 0.004(4) 0.052(4) 0.005(4)
C(22) 0.049(4) 0.047(4) 0.068(5) 0.003(3) 0.020(3) -0.021(3)
C(23) 0.039(3) 0.038(3) 0.041(3) 0.015(2) 0.027(2) 0.009(2)
C(24) 0.042(3) 0.032(3) 0.033(3) 0.009(2) 0.022(2) 0.010(2)

loop_
_atom_type_symbol
_atom_type_description
_atom_type_scat_dispersion_real
_atom_type_scat_dispersion_imag
_atom_type_scat_source
C C 0.003 0.002
;
International Tables for Crystallography
(1992, Vol. C, Tables 4.2.6.8 and 6.1.1.4)
;
H H 0.000 0.000
;
International Tables for Crystallography
(1992, Vol. C, Table 6.1.1.4)
;
O O 0.011 0.006
;
International Tables for Crystallography
(1992, Vol. C, Tables 4.2.6.8 and 6.1.1.4)
;
S S 0.125 0.123
;
International Tables for Crystallography
(1992, Vol. C, Tables 4.2.6.8 and 6.1.1.4)
;
Rh Rh -1.118 0.919
;
International Tables for Crystallography
(1992, Vol. C, Tables 4.2.6.8 and 6.1.1.4)
;

loop_
_geom_angle_atom_site_label_1
_geom_angle_atom_site_label_2
_geom_angle_atom_site_label_3
_geom_angle
_geom_angle_publ_flag
_geom_angle_site_symmetry_1
_geom_angle_site_symmetry_2
_geom_angle_site_symmetry_3
Rh(2) Rh(1) S(1) 85.98(4) yes . . .
Rh(2) Rh(1) C(1) 117.22(14) yes . . .
Rh(2) Rh(1) C(2) 138.20(14) yes . . .
Rh(2) Rh(1) C(3) 174.24(18) yes . . .
Rh(2) Rh(1) C(4) 147.16(19) yes . . .
Rh(2) Rh(1) C(5) 121.31(15) yes . . .
Rh(2) Rh(1) C(23) 50.1(2) yes . . .
Rh(2) Rh(1) C(24) 49.93(17) yes . . .
S(1) Rh(1) C(1) 152.94(17) yes . . .
S(1) Rh(1) C(2) 116.78(14) yes . . .
S(1) Rh(1) C(3) 93.98(13) yes . . .
S(1) Rh(1) C(4) 106.46(13) yes . . .
S(1) Rh(1) C(5) 142.75(14) yes . . .
S(1) Rh(1) C(23) 84.06(16) yes . . .
S(1) Rh(1) C(24) 84.09(16) yes . . .
C(1) Rh(1) C(2) 36.5(2) yes . . .
C(1) Rh(1) C(3) 61.49(19) yes . . .
C(1) Rh(1) C(4) 62.1(2) yes . . .
C(1) Rh(1) C(5) 36.3(2) yes . . .
C(1) Rh(1) C(23) 99.9(2) yes . . .
C(1) Rh(1) C(24) 121.0(2) yes . . .
C(2) Rh(1) C(3) 37.3(2) yes . . .
C(2) Rh(1) C(4) 63.1(2) yes . . .
C(2) Rh(1) C(5) 61.0(2) yes . . .
C(2) Rh(1) C(23) 95.4(2) yes . . .
C(2) Rh(1) C(24) 155.5(2) yes . . .
C(3) Rh(1) C(4) 38.1(2) yes . . .
C(3) Rh(1) C(5) 61.4(2) yes . . .
C(3) Rh(1) C(23) 124.2(2) yes . . .
C(3) Rh(1) C(24) 135.8(2) yes . . .
C(4) Rh(1) C(5) 36.95(18) yes . . .
C(4) Rh(1) C(23) 158.4(2) yes . . .
C(4) Rh(1) C(24) 100.2(2) yes . . .
C(5) Rh(1) C(23) 132.4(2) yes . . .
C(5) Rh(1) C(24) 94.8(2) yes . . .
C(23) Rh(1) C(24) 99.6(2) yes . . .
Rh(1) Rh(2) S(2) 87.16(4) yes . . .
Rh(1) Rh(2) C(12) 178.43(16) yes . . .
Rh(1) Rh(2) C(13) 143.3(2) yes . . .
Rh(1) Rh(2) C(14) 117.22(17) yes . . .
Rh(1) Rh(2) C(15) 116.29(16) yes . . .
Rh(1) Rh(2) C(16) 140.67(16) yes . . .
Rh(1) Rh(2) C(23) 50.57(17) yes . . .
Rh(1) Rh(2) C(24) 50.2(2) yes . . .
S(2) Rh(2) C(12) 93.57(13) yes . . .
S(2) Rh(2) C(13) 111.22(14) yes . . .
S(2) Rh(2) C(14) 148.60(16) yes . . .
S(2) Rh(2) C(15) 149.34(19) yes . . .
S(2) Rh(2) C(16) 111.79(15) yes . . .
S(2) Rh(2) C(23) 86.50(16) yes . . .
S(2) Rh(2) C(24) 83.16(15) yes . . .
C(12) Rh(2) C(13) 37.5(2) yes . . .
C(12) Rh(2) C(14) 62.6(2) yes . . .
C(12) Rh(2) C(15) 62.5(2) yes . . .
C(12) Rh(2) C(16) 37.8(2) yes . . .
C(12) Rh(2) C(23) 130.8(2) yes . . .
C(12) Rh(2) C(24) 128.5(2) yes . . .
C(13) Rh(2) C(14) 37.5(2) yes . . .
C(13) Rh(2) C(15) 62.2(2) yes . . .
C(13) Rh(2) C(16) 62.9(2) yes . . .
C(13) Rh(2) C(23) 97.5(2) yes . . .
C(13) Rh(2) C(24) 157.7(2) yes . . .
C(14) Rh(2) C(15) 36.7(2) yes . . .
C(14) Rh(2) C(16) 62.5(2) yes . . .
C(14) Rh(2) C(23) 94.2(2) yes . . .
C(14) Rh(2) C(24) 127.3(2) yes . . .
C(15) Rh(2) C(16) 37.6(2) yes . . .
C(15) Rh(2) C(23) 123.3(2) yes . . .
C(15) Rh(2) C(24) 96.7(2) yes . . .
C(16) Rh(2) C(23) 156.5(2) yes . . .
C(16) Rh(2) C(24) 96.5(2) yes . . .
C(23) Rh(2) C(24) 100.4(2) yes . . .
Rh(1) S(1) S(2) 94.06(6) yes . . .
Rh(1) S(1) O(1) 112.9(2) yes . . .
Rh(1) S(1) O(2) 115.6(2) yes . . .
S(2) S(1) O(1) 107.0(2) yes . . .
S(2) S(1) O(2) 109.1(2) yes . . .
O(1) S(1) O(2) 115.6(3) yes . . .
Rh(2) S(2) S(1) 92.71(6) yes . . .
Rh(2) S(2) O(3) 113.7(2) yes . . .
Rh(2) S(2) O(4) 115.6(2) yes . . .
S(1) S(2) O(3) 108.3(2) yes . . .
S(1) S(2) O(4) 107.1(2) yes . . .
O(3) S(2) O(4) 116.2(3) yes . . .
Rh(1) C(1) C(2) 70.0(3) yes . . .
Rh(1) C(1) C(5) 70.5(3) yes . . .
Rh(1) C(1) C(6) 131.8(4) yes . . .
C(2) C(1) C(5) 107.3(4) yes . . .
C(2) C(1) C(6) 124.1(6) yes . . .
C(5) C(1) C(6) 128.0(5) yes . . .
Rh(1) C(2) C(1) 73.6(3) yes . . .
Rh(1) C(2) C(3) 69.4(3) yes . . .
Rh(1) C(2) C(7) 126.3(4) yes . . .
C(1) C(2) C(3) 107.7(6) yes . . .
C(1) C(2) C(7) 125.6(5) yes . . .
C(3) C(2) C(7) 126.5(5) yes . . .
Rh(1) C(3) C(2) 73.3(3) yes . . .
Rh(1) C(3) C(4) 71.1(3) yes . . .
Rh(1) C(3) C(8) 124.6(4) yes . . .
C(2) C(3) C(4) 108.9(4) yes . . .
C(2) C(3) C(8) 126.3(6) yes . . .
C(4) C(3) C(8) 124.7(5) yes . . .
Rh(1) C(4) C(3) 70.8(3) yes . . .
Rh(1) C(4) C(5) 73.8(3) yes . . .
Rh(1) C(4) C(9) 123.1(4) yes . . .
C(3) C(4) C(5) 106.0(5) yes . . .
C(3) C(4) C(9) 124.9(5) yes . . .
C(5) C(4) C(9) 129.0(6) yes . . .
Rh(1) C(5) C(1) 73.2(3) yes . . .
Rh(1) C(5) C(4) 69.3(3) yes . . .
Rh(1) C(5) C(10) 125.6(4) yes . . .
C(1) C(5) C(4) 110.1(5) yes . . .
C(1) C(5) C(10) 125.0(5) yes . . .
C(4) C(5) C(10) 124.9(6) yes . . .
C(1) C(6) C(11) 111.5(5) yes . . .
Rh(2) C(12) C(13) 72.1(3) yes . . .
Rh(2) C(12) C(16) 71.3(3) yes . . .
Rh(2) C(12) C(17) 125.4(3) yes . . .
C(13) C(12) C(16) 108.3(5) yes . . .
C(13) C(12) C(17) 126.7(6) yes . . .
C(16) C(12) C(17) 124.8(6) yes . . .
Rh(2) C(13) C(12) 70.4(3) yes . . .
Rh(2) C(13) C(14) 72.6(3) yes . . .
Rh(2) C(13) C(18) 126.7(4) yes . . .
C(12) C(13) C(14) 108.0(6) yes . . .
C(12) C(13) C(18) 126.5(5) yes . . .
C(14) C(13) C(18) 125.2(7) yes . . .
Rh(2) C(14) C(13) 69.8(3) yes . . .
Rh(2) C(14) C(15) 70.7(3) yes . . .
Rh(2) C(14) C(19) 129.2(5) yes . . .
C(13) C(14) C(15) 107.3(6) yes . . .
C(13) C(14) C(19) 126.0(7) yes . . .
C(15) C(14) C(19) 126.5(6) yes . . .
Rh(2) C(15) C(14) 72.6(3) yes . . .
Rh(2) C(15) C(16) 70.1(3) yes . . .
Rh(2) C(15) C(20) 126.8(4) yes . . .
C(14) C(15) C(16) 108.9(5) yes . . .
C(14) C(15) C(20) 124.5(6) yes . . .
C(16) C(15) C(20) 126.4(7) yes . . .
Rh(2) C(16) C(12) 70.9(3) yes . . .
Rh(2) C(16) C(15) 72.3(3) yes . . .
Rh(2) C(16) C(21) 125.7(4) yes . . .
C(12) C(16) C(15) 107.4(6) yes . . .
C(12) C(16) C(21) 124.8(5) yes . . .
C(15) C(16) C(21) 127.6(5) yes . . .
C(12) C(17) C(22) 110.1(5) yes . . .
Rh(1) C(23) Rh(2) 79.4(2) yes . . .
Rh(1) C(24) Rh(2) 79.8(2) yes . . .
C(1) C(6) H(1) 109.3 no . . .
C(1) C(6) H(2) 109.3 no . . .
C(11) C(6) H(1) 109.3 no . . .
C(11) C(6) H(2) 109.3 no . . .
H(1) C(6) H(2) 108.0 no . . .
C(2) C(7) H(3) 109.5 no . . .
C(2) C(7) H(4) 109.5 no . . .
C(2) C(7) H(5) 109.5 no . . .
H(3) C(7) H(4) 109.5 no . . .
H(3) C(7) H(5) 109.5 no . . .
H(4) C(7) H(5) 109.5 no . . .
C(3) C(8) H(6) 109.5 no . . .
C(3) C(8) H(7) 109.5 no . . .
C(3) C(8) H(8) 109.5 no . . .
H(6) C(8) H(7) 109.5 no . . .
H(6) C(8) H(8) 109.5 no . . .
H(7) C(8) H(8) 109.5 no . . .
C(4) C(9) H(9) 109.5 no . . .
C(4) C(9) H(10) 109.5 no . . .
C(4) C(9) H(11) 109.5 no . . .
H(9) C(9) H(10) 109.5 no . . .
H(9) C(9) H(11) 109.5 no . . .
H(10) C(9) H(11) 109.5 no . . .
C(5) C(10) H(12) 109.5 no . . .
C(5) C(10) H(13) 109.5 no . . .
C(5) C(10) H(14) 109.5 no . . .
H(12) C(10) H(13) 109.5 no . . .
H(12) C(10) H(14) 109.5 no . . .
H(13) C(10) H(14) 109.5 no . . .
C(6) C(11) H(15) 109.5 no . . .
C(6) C(11) H(16) 109.5 no . . .
C(6) C(11) H(17) 109.5 no . . .
H(15) C(11) H(16) 109.5 no . . .
H(15) C(11) H(17) 109.5 no . . .
H(16) C(11) H(17) 109.5 no . . .
C(12) C(17) H(18) 109.6 no . . .
C(12) C(17) H(19) 109.6 no . . .
C(22) C(17) H(18) 109.6 no . . .
C(22) C(17) H(19) 109.7 no . . .
H(18) C(17) H(19) 108.1 no . . .
C(13) C(18) H(20) 109.5 no . . .
C(13) C(18) H(21) 109.5 no . . .
C(13) C(18) H(22) 109.5 no . . .
H(20) C(18) H(21) 109.5 no . . .
H(20) C(18) H(22) 109.5 no . . .
H(21) C(18) H(22) 109.5 no . . .
C(14) C(19) H(23) 109.5 no . . .
C(14) C(19) H(24) 109.5 no . . .
C(14) C(19) H(25) 109.5 no . . .
H(23) C(19) H(24) 109.5 no . . .
H(23) C(19) H(25) 109.4 no . . .
H(24) C(19) H(25) 109.5 no . . .
C(15) C(20) H(26) 109.5 no . . .
C(15) C(20) H(27) 109.5 no . . .
C(15) C(20) H(28) 109.5 no . . .
H(26) C(20) H(27) 109.5 no . . .
H(26) C(20) H(28) 109.5 no . . .
H(27) C(20) H(28) 109.5 no . . .
C(16) C(21) H(29) 109.5 no . . .
C(16) C(21) H(30) 109.5 no . . .
C(16) C(21) H(31) 109.5 no . . .
H(29) C(21) H(30) 109.5 no . . .
H(29) C(21) H(31) 109.5 no . . .
H(30) C(21) H(31) 109.5 no . . .
C(17) C(22) H(32) 109.5 no . . .
C(17) C(22) H(33) 109.5 no . . .
C(17) C(22) H(34) 109.5 no . . .
H(32) C(22) H(33) 109.5 no . . .
H(32) C(22) H(34) 109.5 no . . .
H(33) C(22) H(34) 109.5 no . . .
Rh(1) C(23) H(35) 115.4 no . . .
Rh(1) C(23) H(36) 115.4 no . . .
Rh(2) C(23) H(35) 115.4 no . . .
Rh(2) C(23) H(36) 115.4 no . . .
H(35) C(23) H(36) 112.4 no . . .
Rh(1) C(24) H(37) 115.3 no . . .
Rh(1) C(24) H(38) 115.3 no . . .
Rh(2) C(24) H(37) 115.3 no . . .
Rh(2) C(24) H(38) 115.3 no . . .
H(37) C(24) H(38) 112.3 no . . .

loop_
_geom_bond_atom_site_label_1
_geom_bond_atom_site_label_2
_geom_bond_distance
_geom_bond_publ_flag
_geom_bond_site_symmetry_1
_geom_bond_site_symmetry_2
Rh(1) Rh(2) 2.6226(6) yes . .
Rh(1) S(1) 2.2832(14) yes . .
Rh(1) C(1) 2.313(5) yes . .
Rh(1) C(2) 2.266(7) yes . .
Rh(1) C(3) 2.214(6) yes . .
Rh(1) C(4) 2.218(5) yes . .
Rh(1) C(5) 2.277(5) yes . .
Rh(1) C(23) 2.061(6) yes . .
Rh(1) C(24) 2.048(8) yes . .
Rh(2) S(2) 2.2840(14) yes . .
Rh(2) C(12) 2.207(6) yes . .
Rh(2) C(13) 2.230(6) yes . .
Rh(2) C(14) 2.268(5) yes . .
Rh(2) C(15) 2.242(5) yes . .
Rh(2) C(16) 2.212(6) yes . .
Rh(2) C(23) 2.047(8) yes . .
Rh(2) C(24) 2.039(6) yes . .
S(1) S(2) 2.351(2) yes . .
S(1) O(1) 1.424(6) yes . .
S(1) O(2) 1.469(5) yes . .
S(2) O(3) 1.443(6) yes . .
S(2) O(4) 1.462(6) yes . .
C(1) C(2) 1.434(8) yes . .
C(1) C(5) 1.429(10) yes . .
C(1) C(6) 1.490(7) yes . .
C(2) C(3) 1.434(8) yes . .
C(2) C(7) 1.496(12) yes . .
C(3) C(4) 1.448(10) yes . .
C(3) C(8) 1.487(7) yes . .
C(4) C(5) 1.425(7) yes . .
C(4) C(9) 1.524(10) yes . .
C(5) C(10) 1.482(9) yes . .
C(6) C(11) 1.529(10) yes . .
C(12) C(13) 1.427(10) yes . .
C(12) C(16) 1.430(8) yes . .
C(12) C(17) 1.504(8) yes . .
C(13) C(14) 1.447(8) yes . .
C(13) C(18) 1.484(12) yes . .
C(14) C(15) 1.421(11) yes . .
C(14) C(19) 1.508(10) yes . .
C(15) C(16) 1.436(9) yes . .
C(15) C(20) 1.482(9) yes . .
C(16) C(21) 1.508(13) yes . .
C(17) C(22) 1.520(11) yes . .
C(6) H(1) 0.980 no . .
C(6) H(2) 0.980 no . .
C(7) H(3) 0.970 no . .
C(7) H(4) 0.970 no . .
C(7) H(5) 0.970 no . .
C(8) H(6) 0.970 no . .
C(8) H(7) 0.970 no . .
C(8) H(8) 0.970 no . .
C(9) H(9) 0.970 no . .
C(9) H(10) 0.970 no . .
C(9) H(11) 0.970 no . .
C(10) H(12) 0.970 no . .
C(10) H(13) 0.970 no . .
C(10) H(14) 0.970 no . .
C(11) H(15) 0.970 no . .
C(11) H(16) 0.970 no . .
C(11) H(17) 0.970 no . .
C(17) H(18) 0.980 no . .
C(17) H(19) 0.980 no . .
C(18) H(20) 0.970 no . .
C(18) H(21) 0.970 no . .
C(18) H(22) 0.970 no . .
C(19) H(23) 0.970 no . .
C(19) H(24) 0.970 no . .
C(19) H(25) 0.970 no . .
C(20) H(26) 0.970 no . .
C(20) H(27) 0.970 no . .
C(20) H(28) 0.970 no . .
C(21) H(29) 0.970 no . .
C(21) H(30) 0.970 no . .
C(21) H(31) 0.970 no . .
C(22) H(32) 0.970 no . .
C(22) H(33) 0.970 no . .
C(22) H(34) 0.970 no . .
C(23) H(35) 0.980 no . .
C(23) H(36) 0.980 no . .
C(24) H(37) 0.980 no . .
C(24) H(38) 0.980 no . .

loop_
_geom_contact_atom_site_label_1
_geom_contact_atom_site_label_2
_geom_contact_distance
_geom_contact_publ_flag
_geom_contact_site_symmetry_1
_geom_contact_site_symmetry_2
Rh(1) S(2) 3.3912(16) ? . .
Rh(1) O(1) 3.126(4) ? . .
Rh(1) O(2) 3.205(4) ? . .
Rh(1) C(6) 3.488(5) ? . .
Rh(1) C(7) 3.374(9) ? . .
Rh(1) C(8) 3.293(6) ? . .
Rh(1) C(9) 3.306(7) ? . .
Rh(1) C(10) 3.363(6) ? . .
Rh(2) S(1) 3.3543(15) ? . .
Rh(2) O(3) 3.155(4) ? . .
Rh(2) O(4) 3.200(4) ? . .
Rh(2) C(17) 3.314(7) ? . .
Rh(2) C(18) 3.337(8) ? . .
Rh(2) C(19) 3.426(6) ? . .
Rh(2) C(20) 3.348(6) ? . .
Rh(2) C(21) 3.326(11) ? . .
S(1) Rh(2) 3.3543(15) ? . .
S(1) O(3) 3.121(5) ? . .
S(1) O(4) 3.113(6) ? . .
S(1) C(3) 3.289(6) ? . .
S(1) C(8) 3.391(7) ? . .
S(1) C(23) 2.913(6) ? . .
S(1) C(24) 2.906(7) ? . .
S(2) Rh(1) 3.3912(16) ? . .
S(2) O(1) 3.084(6) ? . .
S(2) O(2) 3.153(5) ? . .
S(2) C(12) 3.274(5) ? . .
S(2) C(17) 3.389(7) ? . .
S(2) C(23) 2.972(7) ? . .
S(2) C(24) 2.875(6) ? . .
O(1) Rh(1) 3.126(4) ? . .
O(1) S(2) 3.084(6) ? . .
O(1) O(2) 2.448(8) ? . .
O(1) O(3) 3.221(7) ? . .
O(1) C(6) 3.383(6) ? . 1_454
O(1) C(8) 3.347(8) ? . .
O(1) C(11) 3.280(8) ? . 1_454
O(1) C(21) 3.337(10) ? . 1_455
O(1) C(23) 3.155(7) ? . .
O(2) Rh(1) 3.205(4) ? . .
O(2) S(2) 3.153(5) ? . .
O(2) O(1) 2.448(8) ? . .
O(2) O(4) 3.263(7) ? . .
O(2) C(7) 3.178(11) ? . 1_554
O(2) C(8) 3.593(9) ? . .
O(2) C(9) 3.581(8) ? . .
O(2) C(24) 3.315(7) ? . .
O(3) Rh(2) 3.155(4) ? . .
O(3) S(1) 3.121(5) ? . .
O(3) O(1) 3.221(7) ? . .
O(3) O(4) 2.466(9) ? . .
O(3) C(17) 3.462(9) ? . .
O(3) C(18) 3.506(9) ? . 4_454
O(3) C(19) 3.462(8) ? . 1_454
O(3) C(21) 3.386(12) ? . 1_455
O(3) C(23) 3.311(8) ? . .
O(4) Rh(2) 3.200(4) ? . .
O(4) S(1) 3.113(6) ? . .
O(4) O(2) 3.263(7) ? . .
O(4) O(3) 2.466(9) ? . .
O(4) C(17) 3.507(8) ? . .
O(4) C(20) 3.416(7) ? . 1_454
O(4) C(24) 3.188(7) ? . .
C(1) C(3) 2.316(7) ? . .
C(1) C(4) 2.339(8) ? . .
C(1) C(7) 2.606(11) ? . .
C(1) C(10) 2.582(11) ? . .
C(1) C(11) 2.496(8) ? . .
C(1) C(23) 3.353(8) ? . .
C(2) C(4) 2.345(10) ? . .
C(2) C(5) 2.306(10) ? . .
C(2) C(6) 2.583(7) ? . .
C(2) C(8) 2.606(7) ? . .
C(2) C(11) 3.289(7) ? . .
C(2) C(23) 3.203(8) ? . .
C(3) S(1) 3.289(6) ? . .
C(3) C(1) 2.316(7) ? . .
C(3) C(5) 2.295(8) ? . .
C(3) C(7) 2.618(11) ? . .
C(3) C(9) 2.635(11) ? . .
C(4) C(1) 2.339(8) ? . .
C(4) C(2) 2.345(10) ? . .
C(4) C(8) 2.600(9) ? . .
C(4) C(10) 2.578(8) ? . .
C(4) C(24) 3.275(9) ? . .
C(5) C(2) 2.306(10) ? . .
C(5) C(3) 2.295(8) ? . .
C(5) C(6) 2.624(9) ? . .
C(5) C(9) 2.662(8) ? . .
C(5) C(11) 3.468(9) ? . .
C(5) C(24) 3.186(8) ? . .
C(6) Rh(1) 3.488(5) ? . .
C(6) O(1) 3.383(6) ? . 1_656
C(6) C(2) 2.583(7) ? . .
C(6) C(5) 2.624(9) ? . .
C(6) C(7) 3.142(10) ? . .
C(6) C(10) 3.199(11) ? . .
C(7) Rh(1) 3.374(9) ? . .
C(7) O(2) 3.178(11) ? . 1_556
C(7) C(1) 2.606(11) ? . .
C(7) C(3) 2.618(11) ? . .
C(7) C(6) 3.142(10) ? . .
C(7) C(8) 3.205(10) ? . .
C(7) C(11) 3.578(9) ? . .
C(7) C(23) 3.506(11) ? . .
C(8) Rh(1) 3.293(6) ? . .
C(8) S(1) 3.391(7) ? . .
C(8) O(1) 3.347(8) ? . .
C(8) O(2) 3.593(9) ? . .
C(8) C(2) 2.606(7) ? . .
C(8) C(4) 2.600(9) ? . .
C(8) C(7) 3.205(10) ? . .
C(8) C(9) 3.168(12) ? . .
C(9) Rh(1) 3.306(7) ? . .
C(9) O(2) 3.581(8) ? . .
C(9) C(3) 2.635(11) ? . .
C(9) C(5) 2.662(8) ? . .
C(9) C(8) 3.168(12) ? . .
C(9) C(10) 3.233(8) ? . .
C(10) Rh(1) 3.363(6) ? . .
C(10) C(1) 2.582(11) ? . .
C(10) C(4) 2.578(8) ? . .
C(10) C(6) 3.199(11) ? . .
C(10) C(9) 3.233(8) ? . .
C(10) C(24) 3.449(8) ? . .
C(11) O(1) 3.280(8) ? . 1_656
C(11) C(1) 2.496(8) ? . .
C(11) C(2) 3.289(7) ? . .
C(11) C(5) 3.468(9) ? . .
C(11) C(7) 3.578(9) ? . .
C(12) S(2) 3.274(5) ? . .
C(12) C(14) 2.326(8) ? . .
C(12) C(15) 2.310(7) ? . .
C(12) C(18) 2.601(13) ? . .
C(12) C(21) 2.605(12) ? . .
C(12) C(22) 2.480(10) ? . .
C(13) C(15) 2.309(9) ? . .
C(13) C(16) 2.317(11) ? . .
C(13) C(17) 2.621(10) ? . .
C(13) C(19) 2.632(9) ? . .
C(13) C(22) 3.400(11) ? . .
C(13) C(23) 3.217(9) ? . .
C(14) C(12) 2.326(8) ? . .
C(14) C(16) 2.325(10) ? . .
C(14) C(18) 2.603(10) ? . .
C(14) C(20) 2.570(11) ? . .
C(14) C(23) 3.163(9) ? . .
C(15) C(12) 2.310(7) ? . .
C(15) C(13) 2.309(9) ? . .
C(15) C(19) 2.616(12) ? . .
C(15) C(21) 2.641(12) ? . .
C(15) C(22) 3.599(9) ? . 4_555
C(15) C(24) 3.201(8) ? . .
C(16) C(13) 2.317(11) ? . .
C(16) C(14) 2.325(10) ? . .
C(16) C(17) 2.602(8) ? . .
C(16) C(20) 2.605(8) ? . .
C(16) C(22) 3.369(9) ? . .
C(16) C(24) 3.173(8) ? . .
C(17) Rh(2) 3.314(7) ? . .
C(17) S(2) 3.389(7) ? . .
C(17) O(3) 3.462(9) ? . .
C(17) O(4) 3.507(8) ? . .
C(17) C(13) 2.621(10) ? . .
C(17) C(16) 2.602(8) ? . .
C(17) C(18) 3.210(14) ? . .
C(17) C(21) 3.152(12) ? . .
C(18) Rh(2) 3.337(8) ? . .
C(18) O(3) 3.506(9) ? . 4_555
C(18) C(12) 2.601(13) ? . .
C(18) C(14) 2.603(10) ? . .
C(18) C(17) 3.210(14) ? . .
C(18) C(19) 3.189(10) ? . .
C(19) Rh(2) 3.426(6) ? . .
C(19) O(3) 3.462(8) ? . 1_656
C(19) C(13) 2.632(9) ? . .
C(19) C(15) 2.616(12) ? . .
C(19) C(18) 3.189(10) ? . .
C(19) C(20) 3.158(14) ? . .
C(19) C(21) 3.466(12) ? . 1_556
C(19) C(23) 3.538(9) ? . .
C(20) Rh(2) 3.348(6) ? . .
C(20) O(4) 3.416(7) ? . 1_656
C(20) C(14) 2.570(11) ? . .
C(20) C(16) 2.605(8) ? . .
C(20) C(19) 3.158(14) ? . .
C(20) C(21) 3.235(12) ? . .
C(20) C(24) 3.557(8) ? . .
C(21) Rh(2) 3.326(11) ? . .
C(21) O(1) 3.337(10) ? . 1_655
C(21) O(3) 3.386(12) ? . 1_655
C(21) C(12) 2.605(12) ? . .
C(21) C(15) 2.641(12) ? . .
C(21) C(17) 3.152(12) ? . .
C(21) C(19) 3.466(12) ? . 1_554
C(21) C(20) 3.235(12) ? . .
C(21) C(24) 3.522(12) ? . .
C(22) C(12) 2.480(10) ? . .
C(22) C(13) 3.400(11) ? . .
C(22) C(15) 3.599(9) ? . 4_454
C(22) C(16) 3.369(9) ? . .
C(23) S(1) 2.913(6) ? . .
C(23) S(2) 2.972(7) ? . .
C(23) O(1) 3.155(7) ? . .
C(23) O(3) 3.311(8) ? . .
C(23) C(1) 3.353(8) ? . .
C(23) C(2) 3.203(8) ? . .
C(23) C(7) 3.506(11) ? . .
C(23) C(13) 3.217(9) ? . .
C(23) C(14) 3.163(9) ? . .
C(23) C(19) 3.538(9) ? . .
C(23) C(24) 3.139(11) ? . .
C(24) S(1) 2.906(7) ? . .
C(24) S(2) 2.875(6) ? . .
C(24) O(2) 3.315(7) ? . .
C(24) O(4) 3.188(7) ? . .
C(24) C(4) 3.275(9) ? . .
C(24) C(5) 3.186(8) ? . .
C(24) C(10) 3.449(8) ? . .
C(24) C(15) 3.201(8) ? . .
C(24) C(16) 3.173(8) ? . .
C(24) C(20) 3.557(8) ? . .
C(24) C(21) 3.522(12) ? . .
C(24) C(23) 3.139(11) ? . .
Rh(1) H(5) 3.355 ? . .
Rh(1) H(8) 3.268 ? . .
Rh(1) H(11) 3.271 ? . .
Rh(1) H(14) 3.334 ? . .
Rh(1) H(35) 2.634 ? . .
Rh(1) H(36) 2.634 ? . .
Rh(1) H(37) 2.621 ? . .
Rh(1) H(38) 2.621 ? . .
Rh(2) H(18) 3.462 ? . .
Rh(2) H(19) 3.489 ? . .
Rh(2) H(22) 3.326 ? . .
Rh(2) H(25) 3.434 ? . .
Rh(2) H(28) 3.336 ? . .
Rh(2) H(31) 3.313 ? . .
Rh(2) H(35) 2.620 ? . .
Rh(2) H(36) 2.620 ? . .
Rh(2) H(37) 2.613 ? . .
Rh(2) H(38) 2.613 ? . .
S(1) H(1) 3.401 ? . 1_454
S(1) H(6) 3.532 ? . .
S(1) H(8) 2.873 ? . .
S(1) H(11) 3.414 ? . .
S(1) H(36) 2.700 ? . .
S(1) H(37) 2.689 ? . .
S(2) H(18) 3.163 ? . .
S(2) H(19) 3.179 ? . .
S(2) H(23) 3.531 ? . 1_454
S(2) H(27) 3.341 ? . 1_454
S(2) H(34) 3.523 ? . 4_454
S(2) H(36) 2.776 ? . .
S(2) H(37) 2.638 ? . .
O(1) H(1) 2.883 ? . 1_454
O(1) H(2) 3.470 ? . 1_454
O(1) H(8) 2.516 ? . .
O(1) H(15) 3.155 ? . 1_454
O(1) H(16) 2.882 ? . 1_454
O(1) H(23) 3.349 ? . 1_454
O(1) H(26) 3.197 ? . 1_455
O(1) H(30) 3.129 ? . 1_455
O(1) H(31) 2.672 ? . 1_455
O(1) H(36) 2.562 ? . .
O(2) H(1) 3.000 ? . 1_454
O(2) H(3) 3.260 ? . 1_554
O(2) H(4) 2.630 ? . 1_554
O(2) H(5) 3.146 ? . 1_554
O(2) H(6) 3.324 ? . .
O(2) H(8) 3.249 ? . .
O(2) H(10) 2.947 ? . 3_566
O(2) H(11) 2.731 ? . .
O(2) H(12) 3.030 ? . 1_454
O(2) H(15) 3.334 ? . 1_454
O(2) H(28) 3.513 ? . 1_454
O(2) H(37) 2.735 ? . .
O(3) H(18) 3.464 ? . .
O(3) H(19) 2.856 ? . .
O(3) H(21) 2.572 ? . 4_454
O(3) H(22) 3.174 ? . .
O(3) H(23) 2.929 ? . 1_454
O(3) H(24) 3.093 ? . 1_454
O(3) H(27) 3.545 ? . 1_454
O(3) H(29) 3.459 ? . 1_455
O(3) H(30) 2.674 ? . 1_455
O(3) H(31) 3.559 ? . 1_455
O(3) H(34) 3.137 ? . 4_454
O(3) H(36) 2.752 ? . .
O(4) H(5) 3.102 ? . 1_554
O(4) H(18) 2.885 ? . .
O(4) H(19) 3.508 ? . .
O(4) H(27) 2.489 ? . 1_454
O(4) H(33) 3.480 ? . 4_454
O(4) H(34) 2.992 ? . 4_454
O(4) H(35) 3.553 ? . 1_554
O(4) H(37) 2.568 ? . .
C(1) H(1) 2.037 ? . .
C(1) H(2) 2.037 ? . .
C(1) H(3) 3.371 ? . .
C(1) H(4) 2.828 ? . .
C(1) H(5) 2.891 ? . .
C(1) H(7) 3.492 ? . 3_567
C(1) H(12) 2.638 ? . .
C(1) H(13) 3.171 ? . .
C(1) H(14) 3.206 ? . .
C(1) H(15) 2.913 ? . .
C(1) H(16) 3.275 ? . .
C(1) H(17) 2.516 ? . .
C(1) H(35) 3.201 ? . .
C(2) H(1) 3.348 ? . .
C(2) H(2) 2.746 ? . .
C(2) H(3) 2.037 ? . .
C(2) H(4) 2.037 ? . .
C(2) H(5) 2.037 ? . .
C(2) H(6) 3.369 ? . .
C(2) H(7) 2.839 ? . .
C(2) H(7) 3.101 ? . 3_567
C(2) H(8) 2.883 ? . .
C(2) H(17) 2.923 ? . .
C(2) H(35) 3.178 ? . .
C(3) H(3) 2.684 ? . .
C(3) H(4) 3.221 ? . .
C(3) H(5) 3.218 ? . .
C(3) H(6) 2.028 ? . .
C(3) H(7) 2.028 ? . .
C(3) H(7) 3.161 ? . 3_567
C(3) H(8) 2.028 ? . .
C(3) H(9) 3.403 ? . .
C(3) H(10) 2.893 ? . .
C(3) H(11) 2.876 ? . .
C(4) H(6) 2.650 ? . .
C(4) H(7) 3.206 ? . .
C(4) H(8) 3.208 ? . .
C(4) H(9) 2.061 ? . .
C(4) H(10) 2.061 ? . .
C(4) H(11) 2.061 ? . .
C(4) H(12) 3.348 ? . .
C(4) H(13) 2.837 ? . .
C(4) H(13) 3.016 ? . 3_667
C(4) H(14) 2.822 ? . .
C(4) H(38) 3.363 ? . .
C(5) H(1) 2.747 ? . .
C(5) H(2) 3.334 ? . .
C(5) H(9) 2.753 ? . .
C(5) H(10) 3.229 ? . .
C(5) H(11) 3.283 ? . .
C(5) H(12) 2.024 ? . .
C(5) H(13) 2.024 ? . .
C(5) H(13) 3.001 ? . 3_667
C(5) H(14) 2.024 ? . .
C(5) H(15) 3.529 ? . .
C(5) H(17) 3.487 ? . .
C(5) H(28) 3.510 ? . .
C(5) H(38) 3.015 ? . .
C(6) H(4) 3.020 ? . .
C(6) H(5) 3.195 ? . .
C(6) H(12) 2.768 ? . .
C(6) H(15) 2.066 ? . .
C(6) H(16) 2.066 ? . .
C(6) H(17) 2.066 ? . .
C(6) H(23) 3.301 ? . .
C(6) H(25) 3.365 ? . .
C(6) H(28) 3.574 ? . .
C(6) H(35) 3.355 ? . .
C(7) H(2) 2.902 ? . .
C(7) H(7) 3.132 ? . .
C(7) H(7) 3.507 ? . 3_567
C(7) H(8) 3.216 ? . .
C(7) H(12) 3.323 ? . 1_455
C(7) H(17) 3.099 ? . .
C(7) H(26) 3.357 ? . 1_455
C(7) H(28) 3.486 ? . 1_455
C(7) H(35) 3.239 ? . .
C(8) H(3) 2.782 ? . .
C(8) H(4) 3.536 ? . 3_567
C(8) H(10) 3.138 ? . .
C(8) H(11) 3.124 ? . .
C(8) H(15) 3.198 ? . 1_454
C(8) H(17) 3.146 ? . 3_567
C(9) H(6) 2.709 ? . .
C(9) H(6) 3.017 ? . 3_566
C(9) H(10) 3.374 ? . 3_566
C(9) H(11) 3.139 ? . 3_566
C(9) H(12) 3.586 ? . 3_667
C(9) H(13) 3.208 ? . .
C(9) H(13) 3.098 ? . 3_667
C(9) H(14) 3.179 ? . .
C(9) H(15) 3.412 ? . 3_667
C(9) H(17) 3.467 ? . 1_554
C(10) H(1) 2.863 ? . .
C(10) H(3) 2.887 ? . 1_655
C(10) H(9) 2.844 ? . .
C(10) H(10) 3.327 ? . 3_667
C(10) H(13) 3.005 ? . 3_667
C(10) H(28) 2.888 ? . .
C(10) H(38) 2.851 ? . .
C(11) H(1) 2.072 ? . .
C(11) H(2) 2.071 ? . .
C(11) H(4) 3.047 ? . .
C(11) H(8) 3.164 ? . 1_656
C(11) H(9) 3.339 ? . 1_556
C(11) H(12) 3.496 ? . .
C(11) H(37) 3.389 ? . 1_556
C(11) H(38) 3.467 ? . 1_556
C(12) H(18) 2.053 ? . .
C(12) H(19) 2.053 ? . .
C(12) H(19) 3.598 ? . 4_555
C(12) H(20) 3.363 ? . .
C(12) H(21) 2.848 ? . .
C(12) H(22) 2.867 ? . .
C(12) H(29) 2.662 ? . .
C(12) H(30) 3.205 ? . .
C(12) H(31) 3.215 ? . .
C(12) H(32) 2.894 ? . .
C(12) H(33) 3.265 ? . .
C(12) H(33) 3.576 ? . 4_555
C(12) H(34) 2.487 ? . .
C(13) H(18) 3.350 ? . .
C(13) H(19) 2.756 ? . .
C(13) H(19) 3.236 ? . 4_555
C(13) H(20) 2.026 ? . .
C(13) H(21) 2.026 ? . .
C(13) H(22) 2.026 ? . .
C(13) H(23) 3.396 ? . .
C(13) H(24) 2.871 ? . .
C(13) H(25) 2.900 ? . .
C(13) H(33) 3.568 ? . 4_555
C(13) H(34) 3.070 ? . .
C(13) H(35) 3.254 ? . .
C(14) H(19) 3.386 ? . 4_555
C(14) H(20) 2.657 ? . .
C(14) H(21) 3.188 ? . .
C(14) H(22) 3.229 ? . .
C(14) H(23) 2.047 ? . .
C(14) H(24) 2.047 ? . .
C(14) H(25) 2.047 ? . .
C(14) H(26) 3.341 ? . .
C(14) H(27) 2.798 ? . .
C(14) H(28) 2.843 ? . .
C(14) H(33) 3.011 ? . 4_555
C(14) H(35) 2.977 ? . .
C(15) H(23) 2.687 ? . .
C(15) H(24) 3.197 ? . .
C(15) H(25) 3.236 ? . .
C(15) H(26) 2.024 ? . .
C(15) H(27) 2.024 ? . .
C(15) H(28) 2.024 ? . .
C(15) H(29) 3.396 ? . .
C(15) H(30) 2.879 ? . .
C(15) H(31) 2.925 ? . .
C(15) H(33) 2.641 ? . 4_555
C(15) H(38) 3.034 ? . .
C(16) H(18) 2.729 ? . .
C(16) H(19) 3.342 ? . .
C(16) H(26) 2.669 ? . .
C(16) H(27) 3.204 ? . .
C(16) H(28) 3.213 ? . .
C(16) H(29) 2.047 ? . .
C(16) H(30) 2.047 ? . .
C(16) H(31) 2.047 ? . .
C(16) H(32) 3.400 ? . .
C(16) H(33) 3.048 ? . 4_555
C(16) H(34) 3.375 ? . .
C(16) H(37) 3.597 ? . .
C(16) H(38) 3.180 ? . .
C(17) H(21) 3.162 ? . .
C(17) H(22) 3.197 ? . .
C(17) H(29) 2.704 ? . .
C(17) H(32) 2.058 ? . .
C(17) H(33) 2.058 ? . .
C(17) H(34) 2.058 ? . .
C(17) H(34) 3.210 ? . 4_454
C(18) H(19) 2.923 ? . .
C(18) H(19) 3.546 ? . 4_555
C(18) H(24) 3.136 ? . .
C(18) H(24) 3.189 ? . 4_454
C(18) H(25) 3.180 ? . .
C(18) H(32) 2.876 ? . 4_455
C(18) H(34) 3.381 ? . .
C(18) H(35) 3.486 ? . .
C(19) H(1) 3.376 ? . .
C(19) H(2) 3.251 ? . .
C(19) H(20) 2.746 ? . .
C(19) H(21) 3.474 ? . 4_555
C(19) H(27) 3.060 ? . .
C(19) H(28) 3.170 ? . .
C(19) H(29) 2.865 ? . 1_556
C(19) H(31) 3.330 ? . 1_556
C(19) H(35) 2.934 ? . .
C(20) H(3) 3.461 ? . 1_655
C(20) H(5) 3.053 ? . 1_655
C(20) H(12) 3.296 ? . .
C(20) H(14) 3.406 ? . .
C(20) H(23) 2.734 ? . .
C(20) H(30) 3.170 ? . .
C(20) H(31) 3.262 ? . .
C(20) H(33) 2.901 ? . 4_555
C(20) H(36) 3.438 ? . 1_655
C(20) H(38) 2.994 ? . .
C(21) H(18) 2.845 ? . .
C(21) H(23) 3.399 ? . 1_554
C(21) H(24) 3.132 ? . 1_554
C(21) H(25) 3.298 ? . 1_554
C(21) H(26) 2.808 ? . .
C(21) H(32) 3.353 ? . .
C(21) H(36) 3.522 ? . 1_655
C(21) H(38) 3.342 ? . .
C(22) H(18) 2.067 ? . .
C(22) H(18) 3.543 ? . 4_555
C(22) H(19) 2.067 ? . .
C(22) H(20) 3.328 ? . 4_554
C(22) H(21) 3.360 ? . .
C(22) H(22) 3.473 ? . 4_554
C(22) H(27) 3.224 ? . 4_454
C(22) H(29) 3.189 ? . .
C(23) H(2) 3.449 ? . .
C(23) H(5) 2.916 ? . .
C(23) H(20) 3.591 ? . .
C(23) H(22) 3.358 ? . .
C(23) H(25) 2.982 ? . .
C(23) H(26) 3.271 ? . 1_455
C(24) H(11) 3.474 ? . .
C(24) H(14) 2.856 ? . .
C(24) H(16) 3.019 ? . 1_554
C(24) H(26) 3.582 ? . .
C(24) H(28) 3.263 ? . .
C(24) H(31) 2.938 ? . .
H(1) S(1) 3.401 ? . 1_656
H(1) O(1) 2.883 ? . 1_656
H(1) O(2) 3.000 ? . 1_656
H(1) C(1) 2.037 ? . .
H(1) C(2) 3.348 ? . .
H(1) C(5) 2.747 ? . .
H(1) C(10) 2.863 ? . .
H(1) C(11) 2.072 ? . .
H(1) C(19) 3.376 ? . .
H(1) H(2) 1.585 ? . .
H(1) H(12) 2.197 ? . .
H(1) H(13) 3.511 ? . .
H(1) H(14) 3.482 ? . .
H(1) H(15) 2.234 ? . .
H(1) H(16) 2.527 ? . .
H(1) H(17) 2.814 ? . .
H(1) H(23) 2.723 ? . .
H(1) H(25) 3.229 ? . .
H(1) H(28) 2.777 ? . .
H(2) O(1) 3.470 ? . 1_656
H(2) C(1) 2.037 ? . .
H(2) C(2) 2.746 ? . .
H(2) C(5) 3.334 ? . .
H(2) C(7) 2.902 ? . .
H(2) C(11) 2.071 ? . .
H(2) C(19) 3.251 ? . .
H(2) C(23) 3.449 ? . .
H(2) H(1) 1.585 ? . .
H(2) H(4) 2.817 ? . .
H(2) H(5) 2.682 ? . .
H(2) H(12) 3.597 ? . .
H(2) H(15) 2.809 ? . .
H(2) H(16) 2.227 ? . .
H(2) H(17) 2.538 ? . .
H(2) H(23) 2.976 ? . .
H(2) H(25) 2.666 ? . .
H(2) H(31) 3.181 ? . 1_556
H(2) H(35) 2.747 ? . .
H(2) H(37) 2.986 ? . 1_556
H(3) O(2) 3.260 ? . 1_556
H(3) C(1) 3.371 ? . .
H(3) C(2) 2.037 ? . .
H(3) C(3) 2.684 ? . .
H(3) C(8) 2.782 ? . .
H(3) C(10) 2.887 ? . 1_455
H(3) C(20) 3.461 ? . 1_455
H(3) H(4) 1.584 ? . .
H(3) H(5) 1.584 ? . .
H(3) H(7) 2.572 ? . .
H(3) H(8) 2.674 ? . .
H(3) H(10) 3.293 ? . 3_567
H(3) H(12) 2.547 ? . 1_455
H(3) H(13) 2.947 ? . 1_455
H(3) H(14) 2.688 ? . 1_455
H(3) H(26) 3.133 ? . 1_455
H(3) H(28) 3.060 ? . 1_455
H(4) O(2) 2.630 ? . 1_556
H(4) C(1) 2.828 ? . .
H(4) C(2) 2.037 ? . .
H(4) C(3) 3.221 ? . .
H(4) C(6) 3.020 ? . .
H(4) C(8) 3.536 ? . 3_567
H(4) C(11) 3.047 ? . .
H(4) H(2) 2.817 ? . .
H(4) H(3) 1.584 ? . .
H(4) H(5) 1.584 ? . .
H(4) H(6) 3.082 ? . 3_567
H(4) H(7) 3.592 ? . .
H(4) H(7) 3.175 ? . 3_567
H(4) H(10) 3.081 ? . 3_567
H(4) H(11) 3.072 ? . 1_556
H(4) H(12) 3.462 ? . 1_455
H(4) H(16) 3.293 ? . .
H(4) H(17) 2.462 ? . .
H(4) H(37) 3.148 ? . 1_556
H(5) Rh(1) 3.355 ? . .
H(5) O(2) 3.146 ? . 1_556
H(5) O(4) 3.102 ? . 1_556
H(5) C(1) 2.891 ? . .
H(5) C(2) 2.037 ? . .
H(5) C(3) 3.218 ? . .
H(5) C(6) 3.195 ? . .
H(5) C(20) 3.053 ? . 1_455
H(5) C(23) 2.916 ? . .
H(5) H(2) 2.682 ? . .
H(5) H(3) 1.584 ? . .
H(5) H(4) 1.584 ? . .
H(5) H(12) 3.534 ? . 1_455
H(5) H(26) 2.719 ? . 1_455
H(5) H(27) 2.886 ? . 1_455
H(5) H(28) 3.041 ? . 1_455
H(5) H(35) 2.510 ? . .
H(5) H(36) 3.073 ? . .
H(5) H(37) 3.472 ? . 1_556
H(6) S(1) 3.532 ? . .
H(6) O(2) 3.324 ? . .
H(6) C(2) 3.369 ? . .
H(6) C(3) 2.028 ? . .
H(6) C(4) 2.650 ? . .
H(6) C(9) 2.709 ? . .
H(6) C(9) 3.017 ? . 3_566
H(6) H(4) 3.082 ? . 3_567
H(6) H(7) 1.584 ? . .
H(6) H(8) 1.584 ? . .
H(6) H(9) 3.002 ? . 3_566
H(6) H(10) 2.549 ? . .
H(6) H(10) 2.910 ? . 3_566
H(6) H(11) 2.548 ? . .
H(6) H(11) 2.634 ? . 3_566
H(6) H(15) 2.953 ? . 1_454
H(6) H(17) 2.754 ? . 3_567
H(7) C(1) 3.492 ? . 3_567
H(7) C(2) 2.839 ? . .
H(7) C(2) 3.101 ? . 3_567
H(7) C(3) 2.028 ? . .
H(7) C(3) 3.161 ? . 3_567
H(7) C(4) 3.206 ? . .
H(7) C(7) 3.132 ? . .
H(7) C(7) 3.507 ? . 3_567
H(7) H(3) 2.572 ? . .
H(7) H(4) 3.592 ? . .
H(7) H(4) 3.175 ? . 3_567
H(7) H(6) 1.584 ? . .
H(7) H(7) 3.109 ? . 3_567
H(7) H(8) 1.584 ? . .
H(7) H(10) 3.598 ? . .
H(7) H(13) 3.228 ? . 1_455
H(7) H(14) 3.329 ? . 1_455
H(7) H(17) 2.735 ? . 3_567
H(8) Rh(1) 3.268 ? . .
H(8) S(1) 2.873 ? . .
H(8) O(1) 2.516 ? . .
H(8) O(2) 3.249 ? . .
H(8) C(2) 2.883 ? . .
H(8) C(3) 2.028 ? . .
H(8) C(4) 3.208 ? . .
H(8) C(7) 3.216 ? . .
H(8) C(11) 3.164 ? . 1_454
H(8) H(3) 2.674 ? . .
H(8) H(6) 1.584 ? . .
H(8) H(7) 1.584 ? . .
H(8) H(11) 3.563 ? . .
H(8) H(14) 3.136 ? . 1_455
H(8) H(15) 2.627 ? . 1_454
H(8) H(16) 2.820 ? . 1_454
H(8) H(17) 3.525 ? . 3_567
H(9) C(3) 3.403 ? . .
H(9) C(4) 2.061 ? . .
H(9) C(5) 2.753 ? . .
H(9) C(10) 2.844 ? . .
H(9) C(11) 3.339 ? . 1_554
H(9) H(6) 3.002 ? . 3_566
H(9) H(10) 1.584 ? . .
H(9) H(11) 1.584 ? . .
H(9) H(12) 3.498 ? . 3_667
H(9) H(13) 2.720 ? . .
H(9) H(13) 2.997 ? . 3_667
H(9) H(14) 2.630 ? . .
H(9) H(15) 2.789 ? . 3_667
H(9) H(16) 2.973 ? . 1_554
H(9) H(17) 2.906 ? . 1_554
H(9) H(38) 3.376 ? . .
H(10) O(2) 2.947 ? . 3_566
H(10) C(3) 2.893 ? . .
H(10) C(4) 2.061 ? . .
H(10) C(5) 3.229 ? . .
H(10) C(8) 3.138 ? . .
H(10) C(9) 3.374 ? . 3_566
H(10) C(10) 3.327 ? . 3_667
H(10) H(3) 3.293 ? . 3_567
H(10) H(4) 3.081 ? . 3_567
H(10) H(6) 2.549 ? . .
H(10) H(6) 2.910 ? . 3_566
H(10) H(7) 3.598 ? . .
H(10) H(9) 1.584 ? . .
H(10) H(10) 3.293 ? . 3_566
H(10) H(11) 1.584 ? . .
H(10) H(11) 2.609 ? . 3_566
H(10) H(12) 2.948 ? . 3_667
H(10) H(13) 3.594 ? . .
H(10) H(13) 2.814 ? . 3_667
H(10) H(15) 3.193 ? . 3_667
H(11) Rh(1) 3.271 ? . .
H(11) S(1) 3.414 ? . .
H(11) O(2) 2.731 ? . .
H(11) C(3) 2.876 ? . .
H(11) C(4) 2.061 ? . .
H(11) C(5) 3.283 ? . .
H(11) C(8) 3.124 ? . .
H(11) C(9) 3.139 ? . 3_566
H(11) C(24) 3.474 ? . .
H(11) H(4) 3.072 ? . 1_554
H(11) H(6) 2.548 ? . .
H(11) H(6) 2.634 ? . 3_566
H(11) H(8) 3.563 ? . .
H(11) H(9) 1.584 ? . .
H(11) H(10) 1.584 ? . .
H(11) H(10) 2.609 ? . 3_566
H(11) H(11) 2.790 ? . 3_566
H(11) H(16) 3.504 ? . 1_554
H(11) H(17) 3.131 ? . 1_554
H(11) H(37) 3.252 ? . .
H(12) O(2) 3.030 ? . 1_656
H(12) C(1) 2.638 ? . .
H(12) C(4) 3.348 ? . .
H(12) C(5) 2.024 ? . .
H(12) C(6) 2.768 ? . .
H(12) C(7) 3.323 ? . 1_655
H(12) C(9) 3.586 ? . 3_667
H(12) C(11) 3.496 ? . .
H(12) C(20) 3.296 ? . .
H(12) H(1) 2.197 ? . .
H(12) H(2) 3.597 ? . .
H(12) H(3) 2.547 ? . 1_655
H(12) H(4) 3.462 ? . 1_655
H(12) H(5) 3.534 ? . 1_655
H(12) H(9) 3.498 ? . 3_667
H(12) H(10) 2.948 ? . 3_667
H(12) H(13) 1.584 ? . .
H(12) H(14) 1.584 ? . .
H(12) H(15) 3.151 ? . .
H(12) H(26) 3.550 ? . .
H(12) H(28) 2.366 ? . .
H(12) H(38) 3.231 ? . .
H(13) C(1) 3.171 ? . .
H(13) C(4) 2.837 ? . .
H(13) C(4) 3.016 ? . 3_667
H(13) C(5) 2.024 ? . .
H(13) C(5) 3.001 ? . 3_667
H(13) C(9) 3.208 ? . .
H(13) C(9) 3.098 ? . 3_667
H(13) C(10) 3.005 ? . 3_667
H(13) H(1) 3.511 ? . .
H(13) H(3) 2.947 ? . 1_655
H(13) H(7) 3.228 ? . 1_655
H(13) H(9) 2.720 ? . .
H(13) H(9) 2.997 ? . 3_667
H(13) H(10) 3.594 ? . .
H(13) H(10) 2.814 ? . 3_667
H(13) H(12) 1.584 ? . .
H(13) H(13) 2.265 ? . 3_667
H(13) H(14) 1.584 ? . .
H(14) Rh(1) 3.334 ? . .
H(14) C(1) 3.206 ? . .
H(14) C(4) 2.822 ? . .
H(14) C(5) 2.024 ? . .
H(14) C(9) 3.179 ? . .
H(14) C(20) 3.406 ? . .
H(14) C(24) 2.856 ? . .
H(14) H(1) 3.482 ? . .
H(14) H(3) 2.688 ? . 1_655
H(14) H(7) 3.329 ? . 1_655
H(14) H(8) 3.136 ? . 1_655
H(14) H(9) 2.630 ? . .
H(14) H(12) 1.584 ? . .
H(14) H(13) 1.584 ? . .
H(14) H(16) 3.078 ? . 1_554
H(14) H(26) 3.326 ? . .
H(14) H(28) 2.662 ? . .
H(14) H(37) 3.474 ? . .
H(14) H(38) 2.104 ? . .
H(15) O(1) 3.155 ? . 1_656
H(15) O(2) 3.334 ? . 1_656
H(15) C(1) 2.913 ? . .
H(15) C(5) 3.529 ? . .
H(15) C(6) 2.066 ? . .
H(15) C(8) 3.198 ? . 1_656
H(15) C(9) 3.412 ? . 3_667
H(15) H(1) 2.234 ? . .
H(15) H(2) 2.809 ? . .
H(15) H(6) 2.953 ? . 1_656
H(15) H(8) 2.627 ? . 1_656
H(15) H(9) 2.789 ? . 3_667
H(15) H(10) 3.193 ? . 3_667
H(15) H(12) 3.151 ? . .
H(15) H(16) 1.584 ? . .
H(15) H(17) 1.584 ? . .
H(15) H(17) 3.518 ? . 3_668
H(16) O(1) 2.882 ? . 1_656
H(16) C(1) 3.275 ? . .
H(16) C(6) 2.066 ? . .
H(16) C(24) 3.019 ? . 1_556
H(16) H(1) 2.527 ? . .
H(16) H(2) 2.227 ? . .
H(16) H(4) 3.293 ? . .
H(16) H(8) 2.820 ? . 1_656
H(16) H(9) 2.973 ? . 1_556
H(16) H(11) 3.504 ? . 1_556
H(16) H(14) 3.078 ? . 1_556
H(16) H(15) 1.584 ? . .
H(16) H(17) 1.584 ? . .
H(16) H(31) 3.419 ? . 1_556
H(16) H(37) 2.711 ? . 1_556
H(16) H(38) 2.526 ? . 1_556
H(17) C(1) 2.516 ? . .
H(17) C(2) 2.923 ? . .
H(17) C(5) 3.487 ? . .
H(17) C(6) 2.066 ? . .
H(17) C(7) 3.099 ? . .
H(17) C(8) 3.146 ? . 3_567
H(17) C(9) 3.467 ? . 1_556
H(17) H(1) 2.814 ? . .
H(17) H(2) 2.538 ? . .
H(17) H(4) 2.462 ? . .
H(17) H(6) 2.754 ? . 3_567
H(17) H(7) 2.735 ? . 3_567
H(17) H(8) 3.525 ? . 3_567
H(17) H(9) 2.906 ? . 1_556
H(17) H(11) 3.131 ? . 1_556
H(17) H(15) 1.584 ? . .
H(17) H(15) 3.518 ? . 3_668
H(17) H(16) 1.584 ? . .
H(17) H(37) 3.492 ? . 1_556
H(18) Rh(2) 3.462 ? . .
H(18) S(2) 3.163 ? . .
H(18) O(3) 3.464 ? . .
H(18) O(4) 2.885 ? . .
H(18) C(12) 2.053 ? . .
H(18) C(13) 3.350 ? . .
H(18) C(16) 2.729 ? . .
H(18) C(21) 2.845 ? . .
H(18) C(22) 2.067 ? . .
H(18) C(22) 3.543 ? . 4_454
H(18) H(19) 1.587 ? . .
H(18) H(29) 2.201 ? . .
H(18) H(30) 3.580 ? . .
H(18) H(31) 3.366 ? . .
H(18) H(32) 2.229 ? . .
H(18) H(32) 3.530 ? . 4_454
H(18) H(33) 2.523 ? . .
H(18) H(34) 2.809 ? . .
H(18) H(34) 2.726 ? . 4_454
H(19) Rh(2) 3.489 ? . .
H(19) S(2) 3.179 ? . .
H(19) O(3) 2.856 ? . .
H(19) O(4) 3.508 ? . .
H(19) C(12) 2.053 ? . .
H(19) C(12) 3.598 ? . 4_454
H(19) C(13) 2.756 ? . .
H(19) C(13) 3.236 ? . 4_454
H(19) C(14) 3.386 ? . 4_454
H(19) C(16) 3.342 ? . .
H(19) C(18) 2.923 ? . .
H(19) C(18) 3.546 ? . 4_454
H(19) C(22) 2.067 ? . .
H(19) H(18) 1.587 ? . .
H(19) H(21) 2.896 ? . .
H(19) H(21) 3.096 ? . 4_454
H(19) H(22) 2.652 ? . .
H(19) H(24) 3.287 ? . 4_454
H(19) H(32) 2.806 ? . .
H(19) H(33) 2.224 ? . .
H(19) H(34) 2.532 ? . .
H(19) H(34) 2.809 ? . 4_454
H(20) C(12) 3.363 ? . .
H(20) C(13) 2.026 ? . .
H(20) C(14) 2.657 ? . .
H(20) C(19) 2.746 ? . .
H(20) C(22) 3.328 ? . 4_455
H(20) C(23) 3.591 ? . .
H(20) H(21) 1.584 ? . .
H(20) H(22) 1.584 ? . .
H(20) H(22) 3.591 ? . 4_555
H(20) H(24) 2.587 ? . .
H(20) H(25) 2.591 ? . .
H(20) H(32) 2.443 ? . 4_455
H(20) H(34) 3.484 ? . 4_455
H(20) H(35) 3.215 ? . .
H(21) O(3) 2.572 ? . 4_555
H(21) C(12) 2.848 ? . .
H(21) C(13) 2.026 ? . .
H(21) C(14) 3.188 ? . .
H(21) C(17) 3.162 ? . .
H(21) C(19) 3.474 ? . 4_454
H(21) C(22) 3.360 ? . .
H(21) H(19) 2.896 ? . .
H(21) H(19) 3.096 ? . 4_555
H(21) H(20) 1.584 ? . .
H(21) H(22) 1.584 ? . .
H(21) H(24) 3.530 ? . .
H(21) H(24) 2.579 ? . 4_454
H(21) H(29) 3.274 ? . 4_455
H(21) H(30) 3.341 ? . 4_455
H(21) H(32) 3.232 ? . 4_455
H(21) H(34) 2.821 ? . .
H(22) Rh(2) 3.326 ? . .
H(22) O(3) 3.174 ? . .
H(22) C(12) 2.867 ? . .
H(22) C(13) 2.026 ? . .
H(22) C(14) 3.229 ? . .
H(22) C(17) 3.197 ? . .
H(22) C(22) 3.473 ? . 4_455
H(22) C(23) 3.358 ? . .
H(22) H(19) 2.652 ? . .
H(22) H(20) 1.584 ? . .
H(22) H(20) 3.591 ? . 4_454
H(22) H(21) 1.584 ? . .
H(22) H(24) 2.931 ? . 4_454
H(22) H(32) 2.552 ? . 4_455
H(22) H(35) 3.405 ? . .
H(22) H(36) 3.208 ? . .
H(23) S(2) 3.531 ? . 1_656
H(23) O(1) 3.349 ? . 1_656
H(23) O(3) 2.929 ? . 1_656
H(23) C(6) 3.301 ? . .
H(23) C(13) 3.396 ? . .
H(23) C(14) 2.047 ? . .
H(23) C(15) 2.687 ? . .
H(23) C(20) 2.734 ? . .
H(23) C(21) 3.399 ? . 1_556
H(23) H(1) 2.723 ? . .
H(23) H(2) 2.976 ? . .
H(23) H(24) 1.584 ? . .
H(23) H(25) 1.584 ? . .
H(23) H(27) 2.508 ? . .
H(23) H(28) 2.619 ? . .
H(23) H(29) 3.048 ? . 1_556
H(23) H(30) 3.499 ? . 1_556
H(23) H(31) 3.107 ? . 1_556
H(23) H(35) 3.408 ? . .
H(24) O(3) 3.093 ? . 1_656
H(24) C(13) 2.871 ? . .
H(24) C(14) 2.047 ? . .
H(24) C(15) 3.197 ? . .
H(24) C(18) 3.136 ? . .
H(24) C(18) 3.189 ? . 4_555
H(24) C(21) 3.132 ? . 1_556
H(24) H(19) 3.287 ? . 4_555
H(24) H(20) 2.587 ? . .
H(24) H(21) 3.530 ? . .
H(24) H(21) 2.579 ? . 4_555
H(24) H(22) 2.931 ? . 4_555
H(24) H(23) 1.584 ? . .
H(24) H(25) 1.584 ? . .
H(24) H(27) 3.484 ? . .
H(24) H(29) 2.412 ? . 1_556
H(24) H(30) 3.277 ? . 1_556
H(24) H(31) 3.273 ? . 1_556
H(24) H(33) 3.480 ? . 4_555
H(25) Rh(2) 3.434 ? . .
H(25) C(6) 3.365 ? . .
H(25) C(13) 2.900 ? . .
H(25) C(14) 2.047 ? . .
H(25) C(15) 3.236 ? . .
H(25) C(18) 3.180 ? . .
H(25) C(21) 3.298 ? . 1_556
H(25) C(23) 2.982 ? . .
H(25) H(1) 3.229 ? . .
H(25) H(2) 2.666 ? . .
H(25) H(20) 2.591 ? . .
H(25) H(23) 1.584 ? . .
H(25) H(24) 1.584 ? . .
H(25) H(29) 2.686 ? . 1_556
H(25) H(31) 3.054 ? . 1_556
H(25) H(35) 2.206 ? . .
H(26) O(1) 3.197 ? . 1_655
H(26) C(7) 3.357 ? . 1_655
H(26) C(14) 3.341 ? . .
H(26) C(15) 2.024 ? . .
H(26) C(16) 2.669 ? . .
H(26) C(21) 2.808 ? . .
H(26) C(23) 3.271 ? . 1_655
H(26) C(24) 3.582 ? . .
H(26) H(3) 3.133 ? . 1_655
H(26) H(5) 2.719 ? . 1_655
H(26) H(12) 3.550 ? . .
H(26) H(14) 3.326 ? . .
H(26) H(27) 1.584 ? . .
H(26) H(28) 1.584 ? . .
H(26) H(30) 2.609 ? . .
H(26) H(31) 2.712 ? . .
H(26) H(33) 3.176 ? . 4_555
H(26) H(35) 3.282 ? . 1_655
H(26) H(36) 2.583 ? . 1_655
H(26) H(38) 2.870 ? . .
H(27) S(2) 3.341 ? . 1_656
H(27) O(3) 3.545 ? . 1_656
H(27) O(4) 2.489 ? . 1_656
H(27) C(14) 2.798 ? . .
H(27) C(15) 2.024 ? . .
H(27) C(16) 3.204 ? . .
H(27) C(19) 3.060 ? . .
H(27) C(22) 3.224 ? . 4_555
H(27) H(5) 2.886 ? . 1_655
H(27) H(23) 2.508 ? . .
H(27) H(24) 3.484 ? . .
H(27) H(26) 1.584 ? . .
H(27) H(28) 1.584 ? . .
H(27) H(33) 2.454 ? . 4_555
H(27) H(34) 3.210 ? . 4_555
H(27) H(35) 3.590 ? . 1_655
H(27) H(36) 3.512 ? . 1_655
H(28) Rh(2) 3.336 ? . .
H(28) O(2) 3.513 ? . 1_656
H(28) C(5) 3.510 ? . .
H(28) C(6) 3.574 ? . .
H(28) C(7) 3.486 ? . 1_655
H(28) C(10) 2.888 ? . .
H(28) C(14) 2.843 ? . .
H(28) C(15) 2.024 ? . .
H(28) C(16) 3.213 ? . .
H(28) C(19) 3.170 ? . .
H(28) C(24) 3.263 ? . .
H(28) H(1) 2.777 ? . .
H(28) H(3) 3.060 ? . 1_655
H(28) H(5) 3.041 ? . 1_655
H(28) H(12) 2.366 ? . .
H(28) H(14) 2.662 ? . .
H(28) H(23) 2.619 ? . .
H(28) H(26) 1.584 ? . .
H(28) H(27) 1.584 ? . .
H(28) H(38) 2.670 ? . .
H(29) O(3) 3.459 ? . 1_655
H(29) C(12) 2.662 ? . .
H(29) C(15) 3.396 ? . .
H(29) C(16) 2.047 ? . .
H(29) C(17) 2.704 ? . .
H(29) C(19) 2.865 ? . 1_554
H(29) C(22) 3.189 ? . .
H(29) H(18) 2.201 ? . .
H(29) H(21) 3.274 ? . 4_554
H(29) H(23) 3.048 ? . 1_554
H(29) H(24) 2.412 ? . 1_554
H(29) H(25) 2.686 ? . 1_554
H(29) H(30) 1.584 ? . .
H(29) H(31) 1.584 ? . .
H(29) H(32) 2.736 ? . .
H(30) O(1) 3.129 ? . 1_655
H(30) O(3) 2.674 ? . 1_655
H(30) C(12) 3.205 ? . .
H(30) C(15) 2.879 ? . .
H(30) C(16) 2.047 ? . .
H(30) C(20) 3.170 ? . .
H(30) H(18) 3.580 ? . .
H(30) H(21) 3.341 ? . 4_554
H(30) H(23) 3.499 ? . 1_554
H(30) H(24) 3.277 ? . 1_554
H(30) H(26) 2.609 ? . .
H(30) H(29) 1.584 ? . .
H(30) H(31) 1.584 ? . .
H(30) H(32) 3.525 ? . .
H(30) H(33) 3.280 ? . 4_555
H(30) H(36) 2.732 ? . 1_655
H(31) Rh(2) 3.313 ? . .
H(31) O(1) 2.672 ? . 1_655
H(31) O(3) 3.559 ? . 1_655
H(31) C(12) 3.215 ? . .
H(31) C(15) 2.925 ? . .
H(31) C(16) 2.047 ? . .
H(31) C(19) 3.330 ? . 1_554
H(31) C(20) 3.262 ? . .
H(31) C(24) 2.938 ? . .
H(31) H(2) 3.181 ? . 1_554
H(31) H(16) 3.419 ? . 1_554
H(31) H(18) 3.366 ? . .
H(31) H(23) 3.107 ? . 1_554
H(31) H(24) 3.273 ? . 1_554
H(31) H(25) 3.054 ? . 1_554
H(31) H(26) 2.712 ? . .
H(31) H(29) 1.584 ? . .
H(31) H(30) 1.584 ? . .
H(31) H(36) 3.511 ? . 1_655
H(31) H(37) 2.977 ? . .
H(31) H(38) 2.660 ? . .
H(32) C(12) 2.894 ? . .
H(32) C(16) 3.400 ? . .
H(32) C(17) 2.058 ? . .
H(32) C(18) 2.876 ? . 4_554
H(32) C(21) 3.353 ? . .
H(32) H(18) 2.229 ? . .
H(32) H(18) 3.530 ? . 4_555
H(32) H(19) 2.806 ? . .
H(32) H(20) 2.443 ? . 4_554
H(32) H(21) 3.232 ? . 4_554
H(32) H(22) 2.552 ? . 4_554
H(32) H(29) 2.736 ? . .
H(32) H(30) 3.525 ? . .
H(32) H(33) 1.584 ? . .
H(32) H(34) 1.584 ? . .
H(33) O(4) 3.480 ? . 4_555
H(33) C(12) 3.265 ? . .
H(33) C(12) 3.576 ? . 4_454
H(33) C(13) 3.568 ? . 4_454
H(33) C(14) 3.011 ? . 4_454
H(33) C(15) 2.641 ? . 4_454
H(33) C(16) 3.048 ? . 4_454
H(33) C(17) 2.058 ? . .
H(33) C(20) 2.901 ? . 4_454
H(33) H(18) 2.523 ? . .
H(33) H(19) 2.224 ? . .
H(33) H(24) 3.480 ? . 4_454
H(33) H(26) 3.176 ? . 4_454
H(33) H(27) 2.454 ? . 4_454
H(33) H(30) 3.280 ? . 4_454
H(33) H(32) 1.584 ? . .
H(33) H(34) 1.584 ? . .
H(34) S(2) 3.523 ? . 4_555
H(34) O(3) 3.137 ? . 4_555
H(34) O(4) 2.992 ? . 4_555
H(34) C(12) 2.487 ? . .
H(34) C(13) 3.070 ? . .
H(34) C(16) 3.375 ? . .
H(34) C(17) 2.058 ? . .
H(34) C(17) 3.210 ? . 4_555
H(34) C(18) 3.381 ? . .
H(34) H(18) 2.809 ? . .
H(34) H(18) 2.726 ? . 4_555
H(34) H(19) 2.532 ? . .
H(34) H(19) 2.809 ? . 4_555
H(34) H(20) 3.484 ? . 4_554
H(34) H(21) 2.821 ? . .
H(34) H(27) 3.210 ? . 4_454
H(34) H(32) 1.584 ? . .
H(34) H(33) 1.584 ? . .
H(35) Rh(1) 2.634 ? . .
H(35) Rh(2) 2.620 ? . .
H(35) O(4) 3.553 ? . 1_556
H(35) C(1) 3.201 ? . .
H(35) C(2) 3.178 ? . .
H(35) C(6) 3.355 ? . .
H(35) C(7) 3.239 ? . .
H(35) C(13) 3.254 ? . .
H(35) C(14) 2.977 ? . .
H(35) C(18) 3.486 ? . .
H(35) C(19) 2.934 ? . .
H(35) H(2) 2.747 ? . .
H(35) H(5) 2.510 ? . .
H(35) H(20) 3.215 ? . .
H(35) H(22) 3.405 ? . .
H(35) H(23) 3.408 ? . .
H(35) H(25) 2.206 ? . .
H(35) H(26) 3.282 ? . 1_455
H(35) H(27) 3.590 ? . 1_455
H(35) H(36) 1.629 ? . .
H(36) Rh(1) 2.634 ? . .
H(36) Rh(2) 2.620 ? . .
H(36) S(1) 2.700 ? . .
H(36) S(2) 2.776 ? . .
H(36) O(1) 2.562 ? . .
H(36) O(3) 2.752 ? . .
H(36) C(20) 3.438 ? . 1_455
H(36) C(21) 3.522 ? . 1_455
H(36) H(5) 3.073 ? . .
H(36) H(22) 3.208 ? . .
H(36) H(26) 2.583 ? . 1_455
H(36) H(27) 3.512 ? . 1_455
H(36) H(30) 2.732 ? . 1_455
H(36) H(31) 3.511 ? . 1_455
H(36) H(35) 1.629 ? . .
H(37) Rh(1) 2.621 ? . .
H(37) Rh(2) 2.613 ? . .
H(37) S(1) 2.689 ? . .
H(37) S(2) 2.638 ? . .
H(37) O(2) 2.735 ? . .
H(37) O(4) 2.568 ? . .
H(37) C(11) 3.389 ? . 1_554
H(37) C(16) 3.597 ? . .
H(37) H(2) 2.986 ? . 1_554
H(37) H(4) 3.148 ? . 1_554
H(37) H(5) 3.472 ? . 1_554
H(37) H(11) 3.252 ? . .
H(37) H(14) 3.474 ? . .
H(37) H(16) 2.711 ? . 1_554
H(37) H(17) 3.492 ? . 1_554
H(37) H(31) 2.977 ? . .
H(37) H(38) 1.628 ? . .
H(38) Rh(1) 2.621 ? . .
H(38) Rh(2) 2.613 ? . .
H(38) C(4) 3.363 ? . .
H(38) C(5) 3.015 ? . .
H(38) C(10) 2.851 ? . .
H(38) C(11) 3.467 ? . 1_554
H(38) C(15) 3.034 ? . .
H(38) C(16) 3.180 ? . .
H(38) C(20) 2.994 ? . .
H(38) C(21) 3.342 ? . .
H(38) H(9) 3.376 ? . .
H(38) H(12) 3.231 ? . .
H(38) H(14) 2.104 ? . .
H(38) H(16) 2.526 ? . 1_554
H(38) H(26) 2.870 ? . .
H(38) H(28) 2.670 ? . .
H(38) H(31) 2.660 ? . .
H(38) H(37) 1.628 ? . .
